data_4115908
loop_
_publ_author_name
'Sudha Kumaraswamy'
'C. Muthiah'
'K. C. Kumara Swamy'

_publ_section_title
;
 Characterization of Stereoisomers of Spirophosphoranes Bearing an
 Eight-Membered Ring: Implications on Apicophilicity in Trigonal
 Bipyramidal Phosphorus
;
_journal_name_full 'Journal of the American Chemical Society'
_journal_page_first 964
_journal_page_last 965
_journal_paper_doi 10.1021/ja992304v
_journal_volume 122
_journal_year 2000
_chemical_formula_sum 'C37 H42 Cl4 N O4 P'
_chemical_formula_weight 737.49
_chemical_name_systematic
; 
 ? 
;
_space_group_IT_number 2
_symmetry_cell_setting triclinic
_symmetry_space_group_name_Hall '-P 1'
_symmetry_space_group_name_H-M 'P -1'
_atom_sites_solution_hydrogens geom
_atom_sites_solution_primary direct
_atom_sites_solution_secondary difmap
_audit_creation_method SHELXL-97
_cell_angle_alpha 64.55(3)
_cell_angle_beta 84.89(3)
_cell_angle_gamma 70.72(3)
_cell_formula_units_Z 2
_cell_length_a 10.841(2)
_cell_length_b 13.382(3)
_cell_length_c 15.039(3)
_cell_measurement_temperature 293(2)
_cell_volume 1856.0(9)
_computing_structure_refinement 'SHELXL-97 (Sheldrick, 1997)'
_computing_structure_solution 'SHELXS-97 (Sheldrick, 1990)'
_diffrn_ambient_temperature 293(2)
_diffrn_measured_fraction_theta_full 1.000
_diffrn_measured_fraction_theta_max 1.000
_diffrn_radiation_monochromator graphite
_diffrn_radiation_source 'fine-focus sealed tube'
_diffrn_radiation_type MoK\a
_diffrn_radiation_wavelength 0.71073
_diffrn_reflns_av_R_equivalents 0.0000
_diffrn_reflns_av_sigmaI/netI 0.0740
_diffrn_reflns_limit_h_max 12
_diffrn_reflns_limit_h_min 0
_diffrn_reflns_limit_k_max 15
_diffrn_reflns_limit_k_min -14
_diffrn_reflns_limit_l_max 17
_diffrn_reflns_limit_l_min -17
_diffrn_reflns_number 6492
_diffrn_reflns_theta_full 24.98
_diffrn_reflns_theta_max 24.98
_diffrn_reflns_theta_min 1.50
_exptl_absorpt_coefficient_mu 0.401
_exptl_crystal_density_diffrn 1.320
_exptl_crystal_F_000 772
_exptl_crystal_size_max 0.3
_exptl_crystal_size_mid 0.2
_exptl_crystal_size_min 0.2
_refine_diff_density_max 0.542
_refine_diff_density_min -0.419
_refine_diff_density_rms 0.056
_refine_ls_extinction_coef 0.0030(12)
_refine_ls_extinction_expression Fc^*^=kFc[1+0.001xFc^2^\l^3^/sin(2\q)]^-1/4^
_refine_ls_extinction_method SHELXL
_refine_ls_goodness_of_fit_ref 1.067
_refine_ls_hydrogen_treatment mixed
_refine_ls_matrix_type full
_refine_ls_number_parameters 386
_refine_ls_number_reflns 6492
_refine_ls_number_restraints 1
_refine_ls_restrained_S_all 1.066
_refine_ls_R_factor_all 0.1542
_refine_ls_R_factor_gt 0.0597
_refine_ls_shift/su_max 0.003
_refine_ls_shift/su_mean 0.000
_refine_ls_structure_factor_coef Fsqd
_refine_ls_weighting_details 'w=1/[\s^2^(Fo^2^)+(0.0908P)^2^+0.0000P] where P=(Fo^2^+2Fc^2^)/3'
_refine_ls_weighting_scheme calc
_refine_ls_wR_factor_gt 0.1523
_refine_ls_wR_factor_ref 0.2056
_reflns_number_gt 2490
_reflns_number_total 6492
_reflns_threshold_expression >2sigma(I)
_cod_data_source_file ja992304v_6.cif
_cod_data_source_block compound9(Kumara_Swamy)
_cod_depositor_comments
;
The following automatic conversions were performed:

'_refine_ls_weighting_scheme' value 'calc
w=1/[\s^2^(Fo^2^)+(0.0908P)^2^+0.0000P] where P=(Fo^2^+2Fc^2^)/3' was
changed to 'calc'. New tag '_refine_ls_weighting_details' was
created. The value of the new tag was set to
'w=1/[\s^2^(Fo^2^)+(0.0908P)^2^+0.0000P] where P=(Fo^2^+2Fc^2^)/3'.

Automatic conversion script
Id: cif_fix_values 3143 2015-03-26 13:38:13Z robertas 
;
_cod_original_cell_volume 1856.1(6)
_cod_database_code 4115908

loop_
_symmetry_equiv_pos_as_xyz
'x, y, z'
'-x, -y, -z'

loop_
_atom_site_label
_atom_site_type_symbol
_atom_site_fract_x
_atom_site_fract_y
_atom_site_fract_z
_atom_site_U_iso_or_equiv
_atom_site_adp_type
_atom_site_occupancy
_atom_site_calc_flag
_atom_site_refinement_flags
_atom_site_disorder_assembly
_atom_site_disorder_group
P P 0.40443(15) 0.14735(11) 0.26755(10) 0.0607(4) Uani 1 d . . .
Cl1 Cl 0.16110(17) 0.47826(13) -0.00249(11) 0.0919(6) Uani 1 d . . .
Cl2 Cl 0.25424(19) 0.69135(12) -0.04218(12) 0.1072(7) Uani 1 d . . .
Cl3 Cl 0.49066(19) 0.65554(13) 0.08452(13) 0.1016(6) Uani 1 d . . .
Cl4 Cl 0.62720(18) 0.40809(14) 0.25545(13) 0.0942(6) Uani 1 d . . .
O1 O 0.3494(3) 0.1599(3) 0.3658(2) 0.0605(9) Uani 1 d . . .
O2 O 0.3064(3) 0.0781(2) 0.2641(2) 0.0572(9) Uani 1 d . . .
O3 O 0.3202(3) 0.2585(3) 0.1683(2) 0.0645(10) Uani 1 d . . .
O4 O 0.4995(4) 0.2314(3) 0.2670(2) 0.0693(10) Uani 1 d . . .
N1 N 0.5362(5) 0.0521(4) 0.2584(3) 0.0661(12) Uani 1 d D . .
HN1 H 0.512(5) -0.005(3) 0.267(4) 0.09(2) Uiso 1 d D . .
C1 C 0.2593(5) 0.1140(4) 0.4303(3) 0.0576(13) Uani 1 d . . .
C2 C 0.1454(6) 0.1904(4) 0.4465(4) 0.0628(14) Uani 1 d . . .
C3 C 0.0695(6) 0.1381(5) 0.5191(4) 0.0713(16) Uani 1 d . . .
H3 H -0.0069 0.1863 0.5319 0.086 Uiso 1 calc R . .
C4 C 0.1004(6) 0.0192(5) 0.5731(4) 0.0683(15) Uani 1 d . . .
C5 C 0.2118(6) -0.0518(4) 0.5520(3) 0.0640(15) Uani 1 d . . .
H5 H 0.2323 -0.1325 0.5859 0.077 Uiso 1 calc R . .
C6 C 0.2947(5) -0.0069(4) 0.4815(3) 0.0560(13) Uani 1 d . . .
C7 C 0.4109(5) -0.0893(4) 0.4599(3) 0.0603(14) Uani 1 d . . .
H7A H 0.4456 -0.1596 0.5201 0.072 Uiso 1 calc R . .
H7B H 0.4786 -0.0531 0.4361 0.072 Uiso 1 calc R . .
C8 C 0.3746(5) -0.1217(4) 0.3834(3) 0.0570(13) Uani 1 d . . .
C9 C 0.3823(5) -0.2362(4) 0.4092(4) 0.0670(15) Uani 1 d . . .
H9 H 0.4113 -0.2921 0.4732 0.080 Uiso 1 calc R . .
C10 C 0.3480(6) -0.2693(4) 0.3425(4) 0.0738(16) Uani 1 d . . .
C11 C 0.3073(6) -0.1852(4) 0.2492(4) 0.0708(16) Uani 1 d . . .
H11 H 0.2874 -0.2080 0.2034 0.085 Uiso 1 calc R . .
C12 C 0.2933(5) -0.0685(4) 0.2176(3) 0.0620(14) Uani 1 d . . .
C13 C 0.3289(5) -0.0400(4) 0.2885(4) 0.0540(13) Uani 1 d . . .
C14 C 0.1008(6) 0.3234(5) 0.3860(4) 0.0796(18) Uani 1 d . . .
C15 C 0.0600(7) 0.3499(5) 0.2810(4) 0.101(2) Uani 1 d . . .
H15A H 0.0312 0.4329 0.2416 0.152 Uiso 1 calc R . .
H15B H -0.0101 0.3200 0.2833 0.152 Uiso 1 calc R . .
H15C H 0.1334 0.3132 0.2524 0.152 Uiso 1 calc R . .
C16 C 0.2063(8) 0.3746(5) 0.3867(5) 0.113(3) Uani 1 d . . .
H16A H 0.1745 0.4579 0.3489 0.169 Uiso 1 calc R . .
H16B H 0.2825 0.3415 0.3582 0.169 Uiso 1 calc R . .
H16C H 0.2286 0.3568 0.4534 0.169 Uiso 1 calc R . .
C17 C -0.0218(7) 0.3841(5) 0.4268(5) 0.121(3) Uani 1 d . . .
H17A H -0.0473 0.4672 0.3880 0.182 Uiso 1 calc R . .
H17B H -0.0027 0.3663 0.4941 0.182 Uiso 1 calc R . .
H17C H -0.0920 0.3565 0.4238 0.182 Uiso 1 calc R . .
C18 C 0.0162(6) -0.0319(5) 0.6538(4) 0.0878(19) Uani 1 d . . .
H18A H 0.0525 -0.1157 0.6830 0.132 Uiso 1 calc R . .
H18B H -0.0709 -0.0085 0.6265 0.132 Uiso 1 calc R . .
H18C H 0.0134 -0.0040 0.7033 0.132 Uiso 1 calc R . .
C19 C 0.3571(8) -0.3952(5) 0.3733(5) 0.111(3) Uani 1 d . . .
H19A H 0.3842 -0.4397 0.4421 0.167 Uiso 1 calc R . .
H19B H 0.4199 -0.4272 0.3353 0.167 Uiso 1 calc R . .
H19C H 0.2730 -0.3984 0.3620 0.167 Uiso 1 calc R . .
C20 C 0.2459(6) 0.0208(5) 0.1109(4) 0.0731(16) Uani 1 d . . .
C21 C 0.1227(6) 0.1183(5) 0.1082(4) 0.0874(19) Uani 1 d . . .
H21A H 0.1395 0.1557 0.1457 0.131 Uiso 1 calc R . .
H21B H 0.0537 0.0862 0.1362 0.131 Uiso 1 calc R . .
H21C H 0.0970 0.1746 0.0411 0.131 Uiso 1 calc R . .
C22 C 0.3561(7) 0.0724(5) 0.0608(4) 0.095(2) Uani 1 d . . .
H22A H 0.3797 0.1065 0.0986 0.142 Uiso 1 calc R . .
H22B H 0.3256 0.1314 -0.0047 0.142 Uiso 1 calc R . .
H22C H 0.4312 0.0112 0.0577 0.142 Uiso 1 calc R . .
C23 C 0.2149(8) -0.0360(6) 0.0503(4) 0.119(3) Uani 1 d . . .
H23A H 0.1866 0.0219 -0.0160 0.178 Uiso 1 calc R . .
H23B H 0.1466 -0.0686 0.0795 0.178 Uiso 1 calc R . .
H23C H 0.2920 -0.0970 0.0494 0.178 Uiso 1 calc R . .
C24 C 0.3505(6) 0.3590(4) 0.1401(4) 0.0570(13) Uani 1 d . . .
C25 C 0.2887(5) 0.4629(4) 0.0669(4) 0.0649(15) Uani 1 d . . .
C26 C 0.3340(7) 0.5570(4) 0.0500(4) 0.0741(17) Uani 1 d . . .
C27 C 0.4359(6) 0.5402(4) 0.1076(4) 0.0690(16) Uani 1 d . . .
C28 C 0.4980(5) 0.4308(5) 0.1831(4) 0.0653(15) Uani 1 d . . .
C29 C 0.4519(6) 0.3404(4) 0.1985(4) 0.0645(15) Uani 1 d . . .
C30 C 0.6664(6) 0.0579(5) 0.2337(4) 0.0865(18) Uani 1 d . . .
H30A H 0.7219 -0.0155 0.2351 0.130 Uiso 1 calc R . .
H30B H 0.7013 0.0739 0.2808 0.130 Uiso 1 calc R . .
H30C H 0.6626 0.1192 0.1689 0.130 Uiso 1 calc R . .
C1A C 0.2027(8) 0.2895(9) -0.2564(7) 0.1016(17) Uiso 0.50 d PG A 1
C2A C 0.1291(10) 0.2440(9) -0.2905(6) 0.1016(17) Uiso 0.50 d PG A 1
H2 H 0.1611 0.2162 -0.3379 0.122 Uiso 0.50 calc PR A 1
C3A C 0.0077(9) 0.2401(9) -0.2538(7) 0.1016(17) Uiso 0.50 d PG A 1
H3 H -0.0416 0.2097 -0.2766 0.122 Uiso 0.50 calc PR A 1
C4A C -0.0401(8) 0.2816(8) -0.1830(7) 0.1016(17) Uiso 0.50 d PG A 1
H4 H -0.1214 0.2790 -0.1584 0.122 Uiso 0.50 calc PR A 1
C5A C 0.0335(10) 0.3271(9) -0.1489(7) 0.1016(17) Uiso 0.50 d PG A 1
H5 H 0.0015 0.3549 -0.1015 0.122 Uiso 0.50 calc PR A 1
C6A C 0.1549(9) 0.3310(9) -0.1856(7) 0.1016(17) Uiso 0.50 d PG A 1
H6 H 0.2042 0.3615 -0.1628 0.122 Uiso 0.50 calc PR A 1
C7S C 0.3274(14) 0.3004(13) -0.2940(10) 0.1016(17) Uiso 0.50 d P A 1
H7S1 H 0.3609 0.3347 -0.2613 0.152 Uiso 0.50 calc PR A 1
H7S2 H 0.3160 0.3494 -0.3637 0.152 Uiso 0.50 calc PR A 1
H7S3 H 0.3880 0.2244 -0.2821 0.152 Uiso 0.50 calc PR A 1
C1B C 0.0725(10) 0.2985(10) -0.1985(8) 0.122(2) Uiso 0.50 d PG B 2
C2B C 0.0731(10) 0.2582(11) -0.2698(9) 0.122(2) Uiso 0.50 d PG B 2
H2A H 0.0013 0.2402 -0.2799 0.147 Uiso 0.50 calc PR B 2
C3B C 0.1811(12) 0.2450(10) -0.3260(7) 0.122(2) Uiso 0.50 d PG B 2
H3A H 0.1816 0.2181 -0.3737 0.147 Uiso 0.50 calc PR B 2
C4B C 0.2885(10) 0.2720(9) -0.3109(8) 0.122(2) Uiso 0.50 d PG B 2
H4A H 0.3608 0.2631 -0.3485 0.147 Uiso 0.50 calc PR B 2
C5B C 0.2879(10) 0.3122(10) -0.2396(9) 0.122(2) Uiso 0.50 d PG B 2
H5A H 0.3597 0.3302 -0.2295 0.147 Uiso 0.50 calc PR B 2
C6B C 0.1799(12) 0.3254(10) -0.1834(8) 0.122(2) Uiso 0.50 d PG B 2
H6A H 0.1795 0.3523 -0.1357 0.147 Uiso 0.50 calc PR B 2
C7B C -0.0608(15) 0.3152(14) -0.1526(12) 0.122(2) Uiso 0.50 d P B 2
H7S4 H -0.0594 0.3413 -0.1025 0.183 Uiso 0.50 calc PR B 2
H7S5 H -0.0784 0.2423 -0.1239 0.183 Uiso 0.50 calc PR B 2
H7S6 H -0.1280 0.3727 -0.2029 0.183 Uiso 0.50 calc PR B 2

loop_
_atom_site_aniso_label
_atom_site_aniso_U_11
_atom_site_aniso_U_22
_atom_site_aniso_U_33
_atom_site_aniso_U_23
_atom_site_aniso_U_13
_atom_site_aniso_U_12
P 0.0612(10) 0.0546(8) 0.0608(8) -0.0160(6) 0.0004(7) -0.0228(7)
Cl1 0.0858(13) 0.0833(10) 0.0800(10) -0.0139(8) -0.0082(9) -0.0200(9)
Cl2 0.1157(15) 0.0578(9) 0.1027(12) -0.0053(8) 0.0149(11) -0.0143(9)
Cl3 0.1219(16) 0.0642(9) 0.1256(14) -0.0392(9) 0.0320(12) -0.0464(10)
Cl4 0.0956(13) 0.0847(10) 0.1124(12) -0.0388(9) 0.0040(10) -0.0452(10)
O1 0.068(3) 0.0541(19) 0.061(2) -0.0228(16) 0.0061(19) -0.0242(18)
O2 0.062(2) 0.0502(18) 0.0568(19) -0.0181(15) 0.0034(17) -0.0210(17)
O3 0.064(3) 0.0533(19) 0.063(2) -0.0111(16) 0.0018(18) -0.0214(18)
O4 0.068(3) 0.056(2) 0.075(2) -0.0124(18) -0.001(2) -0.0290(19)
N1 0.051(3) 0.057(3) 0.085(3) -0.023(2) 0.011(2) -0.023(2)
C1 0.059(4) 0.067(3) 0.052(3) -0.023(3) 0.006(3) -0.031(3)
C2 0.061(4) 0.069(3) 0.065(3) -0.035(3) 0.006(3) -0.021(3)
C3 0.066(4) 0.084(4) 0.068(3) -0.044(3) 0.013(3) -0.016(3)
C4 0.076(4) 0.072(4) 0.057(3) -0.029(3) 0.004(3) -0.022(3)
C5 0.082(4) 0.055(3) 0.053(3) -0.016(2) -0.003(3) -0.029(3)
C6 0.064(4) 0.055(3) 0.046(3) -0.015(2) 0.002(3) -0.025(3)
C7 0.059(4) 0.056(3) 0.054(3) -0.016(2) 0.005(3) -0.015(3)
C8 0.058(4) 0.049(3) 0.051(3) -0.014(2) 0.004(3) -0.013(3)
C9 0.071(4) 0.050(3) 0.064(3) -0.016(3) 0.003(3) -0.011(3)
C10 0.086(5) 0.055(3) 0.084(4) -0.035(3) -0.001(3) -0.018(3)
C11 0.087(5) 0.063(3) 0.068(3) -0.027(3) -0.004(3) -0.030(3)
C12 0.070(4) 0.063(3) 0.055(3) -0.027(3) 0.011(3) -0.024(3)
C13 0.046(3) 0.048(3) 0.064(3) -0.022(2) 0.007(3) -0.013(2)
C14 0.084(5) 0.062(3) 0.081(4) -0.033(3) 0.017(4) -0.009(3)
C15 0.109(6) 0.069(4) 0.086(4) -0.020(3) 0.009(4) 0.000(4)
C16 0.150(7) 0.062(4) 0.134(6) -0.047(4) 0.028(5) -0.043(4)
C17 0.133(7) 0.079(4) 0.120(6) -0.041(4) 0.023(5) -0.001(4)
C18 0.088(5) 0.118(5) 0.069(4) -0.039(3) 0.026(3) -0.053(4)
C19 0.160(7) 0.056(3) 0.116(5) -0.033(3) -0.020(5) -0.030(4)
C20 0.094(5) 0.066(3) 0.059(3) -0.030(3) 0.000(3) -0.020(3)
C21 0.092(5) 0.089(4) 0.060(3) -0.019(3) 0.002(3) -0.020(4)
C22 0.107(6) 0.107(5) 0.061(3) -0.028(3) 0.026(4) -0.040(4)
C23 0.180(8) 0.109(5) 0.078(4) -0.043(4) -0.019(5) -0.047(5)
C24 0.055(4) 0.052(3) 0.061(3) -0.019(3) 0.011(3) -0.023(3)
C25 0.061(4) 0.065(3) 0.055(3) -0.020(3) 0.010(3) -0.013(3)
C26 0.082(5) 0.048(3) 0.078(4) -0.020(3) 0.024(4) -0.018(3)
C27 0.071(4) 0.054(3) 0.080(4) -0.027(3) 0.019(3) -0.022(3)
C28 0.059(4) 0.066(3) 0.074(4) -0.032(3) 0.018(3) -0.024(3)
C29 0.059(4) 0.052(3) 0.079(4) -0.024(3) 0.022(3) -0.023(3)
C30 0.064(4) 0.095(4) 0.101(5) -0.041(4) 0.016(4) -0.029(4)

loop_
_atom_type_symbol
_atom_type_description
_atom_type_scat_dispersion_real
_atom_type_scat_dispersion_imag
_atom_type_scat_source
C C 0.0033 0.0016 'International Tables Vol C Tables 4.2.6.8 and 6.1.1.4'
H H 0.0000 0.0000 'International Tables Vol C Tables 4.2.6.8 and 6.1.1.4'
N N 0.0061 0.0033 'International Tables Vol C Tables 4.2.6.8 and 6.1.1.4'
O O 0.0106 0.0060 'International Tables Vol C Tables 4.2.6.8 and 6.1.1.4'
P P 0.1023 0.0942 'International Tables Vol C Tables 4.2.6.8 and 6.1.1.4'
Cl Cl 0.1484 0.1585 'International Tables Vol C Tables 4.2.6.8 and 6.1.1.4'

loop_
_geom_angle_atom_site_label_1
_geom_angle_atom_site_label_2
_geom_angle_atom_site_label_3
_geom_angle
O1 P N1 127.3(2)
O1 P O2 94.48(17)
N1 P O2 95.0(2)
O1 P O3 111.35(18)
N1 P O3 120.8(2)
O2 P O3 87.16(17)
O1 P O4 84.91(18)
N1 P O4 88.8(2)
O2 P O4 175.65(17)
O3 P O4 89.06(17)
C1 O1 P 130.9(3)
C13 O2 P 131.4(3)
C24 O3 P 114.8(3)
C29 O4 P 110.7(4)
HN1 N1 C30 124(4)
HN1 N1 P 104(4)
C30 N1 P 131.6(4)
C6 C1 C2 123.0(5)
C6 C1 O1 117.3(5)
C2 C1 O1 119.4(4)
C3 C2 C1 115.7(5)
C3 C2 C14 120.7(5)
C1 C2 C14 123.5(5)
C4 C3 C2 123.9(5)
C3 C4 C5 117.8(5)
C3 C4 C18 121.2(5)
C5 C4 C18 121.0(5)
C4 C5 C6 122.2(5)
C1 C6 C5 117.4(5)
C1 C6 C7 123.4(4)
C5 C6 C7 119.1(4)
C6 C7 C8 110.9(4)
C13 C8 C9 118.0(5)
C13 C8 C7 122.4(4)
C9 C8 C7 119.6(4)
C10 C9 C8 121.6(5)
C11 C10 C9 117.5(5)
C11 C10 C19 122.3(5)
C9 C10 C19 120.3(5)
C10 C11 C12 124.9(5)
C11 C12 C13 115.0(5)
C11 C12 C20 121.4(5)
C13 C12 C20 123.6(4)
C8 C13 C12 123.0(4)
C8 C13 O2 118.8(4)
C12 C13 O2 118.0(4)
C16 C14 C15 111.9(5)
C16 C14 C2 111.9(5)
C15 C14 C2 107.9(5)
C16 C14 C17 107.6(5)
C15 C14 C17 106.2(5)
C2 C14 C17 111.2(5)
C21 C20 C23 107.7(5)
C21 C20 C12 111.0(4)
C23 C20 C12 111.7(5)
C21 C20 C22 109.9(5)
C23 C20 C22 107.6(5)
C12 C20 C22 108.9(5)
C25 C24 C29 123.6(5)
C25 C24 O3 125.8(5)
C29 C24 O3 110.6(4)
C24 C25 C26 117.3(5)
C24 C25 Cl1 120.3(5)
C26 C25 Cl1 122.4(4)
C27 C26 C25 120.1(5)
C27 C26 Cl2 122.0(5)
C25 C26 Cl2 117.9(5)
C26 C27 C28 121.1(5)
C26 C27 Cl3 119.2(4)
C28 C27 Cl3 119.7(5)
C29 C28 C27 117.8(6)
C29 C28 Cl4 120.6(4)
C27 C28 Cl4 121.6(5)
O4 C29 C24 114.3(5)
O4 C29 C28 125.5(6)
C24 C29 C28 120.2(5)
C2A C1A C6A 120.0
C2A C1A C7S 123.0(9)
C6A C1A C7S 117.0(9)
C3A C2A C1A 120.0
C2A C3A C4A 120.0
C5A C4A C3A 120.0
C6A C5A C4A 120.0
C5A C6A C1A 120.0
C2B C1B C6B 120.0
C2B C1B C7B 110.2(10)
C6B C1B C7B 129.6(10)
C3B C2B C1B 120.0
C2B C3B C4B 120.0
C5B C4B C3B 120.0
C6B C5B C4B 120.0
C5B C6B C1B 120.0

loop_
_geom_bond_atom_site_label_1
_geom_bond_atom_site_label_2
_geom_bond_distance
P O1 1.600(3)
P N1 1.611(5)
P O2 1.641(3)
P O3 1.646(3)
P O4 1.756(4)
Cl1 C25 1.712(6)
Cl2 C26 1.717(6)
Cl3 C27 1.722(6)
Cl4 C28 1.716(6)
O1 C1 1.410(5)
O2 C13 1.398(5)
O3 C24 1.369(5)
O4 C29 1.328(6)
N1 HN1 0.853(19)
N1 C30 1.446(7)
C1 C6 1.389(6)
C1 C2 1.399(7)
C2 C3 1.387(7)
C2 C14 1.532(7)
C3 C4 1.374(7)
C4 C5 1.378(7)
C4 C18 1.508(7)
C5 C6 1.389(6)
C6 C7 1.492(7)
C7 C8 1.513(7)
C8 C13 1.380(6)
C8 C9 1.383(6)
C9 C10 1.379(7)
C10 C11 1.362(7)
C10 C19 1.513(7)
C11 C12 1.380(7)
C12 C13 1.396(7)
C12 C20 1.537(7)
C14 C16 1.518(9)
C14 C15 1.535(8)
C14 C17 1.540(8)
C20 C21 1.517(7)
C20 C23 1.529(7)
C20 C22 1.552(8)
C24 C25 1.340(7)
C24 C29 1.359(7)
C25 C26 1.414(7)
C26 C27 1.365(8)
C27 C28 1.394(7)
C28 C29 1.380(7)
C1A C2A 1.3900
C1A C6A 1.3900
C1A C7S 1.446(14)
C2A C3A 1.3900
C3A C4A 1.3900
C4A C5A 1.3900
C5A C6A 1.3900
C1B C2B 1.3900
C1B C6B 1.3900
C1B C7B 1.535(16)
C2B C3B 1.3900
C3B C4B 1.3900
C4B C5B 1.3900
C5B C6B 1.3900
